data_1502377
loop_
_publ_author_name
'Wang, Xinke'
'Chen, Zhou'
'Sun, Xiu-Li'
'Tang, Yong'
'Xie, Zuowei'

_publ_section_title
;
 Intramolecular hydroamination of aminoalkenes catalyzed by a cationic
 zirconium complex.
;
_journal_issue 18
_journal_name_full 'Organic letters'
_journal_page_first 4758
_journal_page_last 4761
_journal_paper_doi 10.1021/ol201731m
_journal_volume 13
_journal_year 2011
_chemical_formula_sum 'C42 H57 N3 O S Zr'
_chemical_formula_weight 743.19
_chemical_name_systematic
; 
 ? 
;
_space_group_IT_number 14
_symmetry_cell_setting monoclinic
_symmetry_space_group_name_Hall '-P 2ybc'
_symmetry_space_group_name_H-M 'P 1 21/c 1'
_atom_sites_solution_hydrogens geom
_atom_sites_solution_primary direct
_atom_sites_solution_secondary difmap
_audit_creation_method SHELXL-97
_cell_angle_alpha 90.00
_cell_angle_beta 94.334(2)
_cell_angle_gamma 90.00
_cell_formula_units_Z 4
_cell_length_a 20.685(2)
_cell_length_b 9.8517(11)
_cell_length_c 20.938(2)
_cell_measurement_reflns_used 949
_cell_measurement_temperature 293(2)
_cell_measurement_theta_max 29.220
_cell_measurement_theta_min 4.572
_cell_volume 4254.6(7)
_computing_cell_refinement 'Bruker SMART'
_computing_data_collection 'Bruker SMART'
_computing_data_reduction 'Bruker SHELXTL'
_computing_molecular_graphics 'Bruker SHELXTL'
_computing_publication_material 'Bruker SHELXTL'
_computing_structure_refinement 'SHELXL-97 (Sheldrick, 1997)'
_computing_structure_solution 'SHELXS-97 (Sheldrick, 1990)'
_diffrn_ambient_temperature 293(2)
_diffrn_measured_fraction_theta_full 0.999
_diffrn_measured_fraction_theta_max 0.999
_diffrn_measurement_device_type 'CCD area detector'
_diffrn_measurement_method 'phi and omega scans'
_diffrn_radiation_monochromator graphite
_diffrn_radiation_source 'fine-focus sealed tube'
_diffrn_radiation_type MoK\a
_diffrn_radiation_wavelength 0.71073
_diffrn_reflns_av_R_equivalents 0.1462
_diffrn_reflns_av_sigmaI/netI 0.2215
_diffrn_reflns_limit_h_max 13
_diffrn_reflns_limit_h_min -25
_diffrn_reflns_limit_k_max 11
_diffrn_reflns_limit_k_min -11
_diffrn_reflns_limit_l_max 25
_diffrn_reflns_limit_l_min -24
_diffrn_reflns_number 21914
_diffrn_reflns_theta_full 25.50
_diffrn_reflns_theta_max 25.50
_diffrn_reflns_theta_min 1.95
_exptl_absorpt_coefficient_mu 0.340
_exptl_absorpt_correction_T_max 1.0000
_exptl_absorpt_correction_T_min 0.6422
_exptl_absorpt_correction_type empirical
_exptl_absorpt_process_details sadabs
_exptl_crystal_colour yellow
_exptl_crystal_density_diffrn 1.160
_exptl_crystal_density_method 'not measured'
_exptl_crystal_description prismatic
_exptl_crystal_F_000 1576
_exptl_crystal_size_max 0.269
_exptl_crystal_size_mid 0.213
_exptl_crystal_size_min 0.065
_refine_diff_density_max 0.287
_refine_diff_density_min -0.278
_refine_diff_density_rms 0.052
_refine_ls_extinction_method none
_refine_ls_goodness_of_fit_ref 0.706
_refine_ls_hydrogen_treatment constr
_refine_ls_matrix_type full
_refine_ls_number_parameters 475
_refine_ls_number_reflns 7898
_refine_ls_number_restraints 49
_refine_ls_restrained_S_all 0.710
_refine_ls_R_factor_all 0.2365
_refine_ls_R_factor_gt 0.0535
_refine_ls_shift/su_max 0.025
_refine_ls_shift/su_mean 0.000
_refine_ls_structure_factor_coef Fsqd
_refine_ls_weighting_details 'calc w=1/[\s^2^(Fo^2^)+(0.0189P)^2^+0.0000P] where P=(Fo^2^+2Fc^2^)/3'
_refine_ls_weighting_scheme calc
_refine_ls_wR_factor_gt 0.0805
_refine_ls_wR_factor_ref 0.1170
_reflns_number_gt 2420
_reflns_number_total 7898
_reflns_threshold_expression >2sigma(I)
_cod_data_source_file ol201731m_si_002.cif
_cod_data_source_block 9
_cod_depositor_comments
;
The following automatic conversions were performed:

'_symmetry_cell_setting' value 'Monoclinic' changed to 'monoclinic'
according to /home/saulius/struct/CIF-dictionaries/cif_core.dic
dictionary named 'cif_core.dic' version 2.4.1 from 2010-06-29.

Automatic conversion script
Id: cif_fix_values 1715 2011-07-08 13:25:40Z adriana 
;
_cod_original_cell_volume 4254.5(8)
_cod_original_sg_symbol_H-M P2(1)/c
_cod_database_code 1502377

loop_
_symmetry_equiv_pos_as_xyz
'x, y, z'
'-x, y+1/2, -z+1/2'
'-x, -y, -z'
'x, -y-1/2, z-1/2'

loop_
_atom_site_label
_atom_site_type_symbol
_atom_site_fract_x
_atom_site_fract_y
_atom_site_fract_z
_atom_site_U_iso_or_equiv
_atom_site_adp_type
_atom_site_occupancy
_atom_site_symmetry_multiplicity
_atom_site_calc_flag
_atom_site_refinement_flags
_atom_site_disorder_assembly
_atom_site_disorder_group
Zr1 Zr 0.67946(3) 0.52397(7) 0.80437(3) 0.0752(3) Uani 1 1 d . . .
S1 S 0.58954(8) 0.3589(2) 0.73579(10) 0.0953(7) Uani 1 1 d . . .
N1 N 0.7098(3) 0.3186(5) 0.8189(2) 0.0620(17) Uani 1 1 d . . .
N2 N 0.6035(2) 0.5983(5) 0.8488(2) 0.0851(18) Uani 1 1 d . . .
H2 H 0.5874 0.6691 0.8295 0.102 Uiso 1 1 calc R . .
N3 N 0.6932(3) 0.6159(8) 0.7202(3) 0.130(3) Uani 1 1 d D A .
H3A H 0.6849 0.5602 0.6890 0.157 Uiso 1 1 calc R . .
O1 O 0.75906(17) 0.5655(4) 0.86017(18) 0.0735(14) Uani 1 1 d . . .
C1 C 0.7955(3) 0.4961(8) 0.9062(3) 0.067(2) Uani 1 1 d . . .
C2 C 0.8265(3) 0.5661(8) 0.9589(3) 0.067(2) Uani 1 1 d . . .
C3 C 0.8621(3) 0.4871(9) 1.0047(3) 0.077(2) Uani 1 1 d . . .
H3 H 0.8829 0.5314 1.0397 0.093 Uiso 1 1 calc R . .
C4 C 0.8684(3) 0.3496(9) 1.0013(3) 0.074(2) Uani 1 1 d . . .
C5 C 0.8385(3) 0.2867(6) 0.9477(3) 0.069(2) Uani 1 1 d . . .
H5 H 0.8424 0.1932 0.9431 0.083 Uiso 1 1 calc R . .
C6 C 0.8034(3) 0.3589(8) 0.9012(3) 0.059(2) Uani 1 1 d . . .
C7 C 0.7774(3) 0.2873(7) 0.8398(3) 0.072(2) Uani 1 1 d . . .
H7 H 0.7796 0.1895 0.8484 0.086 Uiso 1 1 calc R . .
C8 C 0.6641(3) 0.2168(9) 0.8256(3) 0.076(2) Uani 1 1 d . . .
C9 C 0.6717(3) 0.1065(8) 0.8675(3) 0.073(2) Uani 1 1 d . . .
H9 H 0.7102 0.0990 0.8932 0.088 Uiso 1 1 calc R . .
C10 C 0.6249(4) 0.0088(8) 0.8726(3) 0.096(3) Uani 1 1 d . . .
H10 H 0.6319 -0.0614 0.9021 0.115 Uiso 1 1 calc R . .
C11 C 0.5669(4) 0.0143(9) 0.8338(4) 0.110(3) Uani 1 1 d . . .
H11 H 0.5358 -0.0532 0.8363 0.132 Uiso 1 1 calc R . .
C12 C 0.5566(3) 0.1201(9) 0.7923(4) 0.097(3) Uani 1 1 d . . .
H12 H 0.5175 0.1279 0.7677 0.117 Uiso 1 1 calc R . .
C13 C 0.6053(4) 0.2167(8) 0.7871(3) 0.079(2) Uani 1 1 d . . .
C14 C 0.8221(4) 0.7193(9) 0.9645(4) 0.085(2) Uani 1 1 d . . .
C15 C 0.8509(3) 0.7882(7) 0.9067(3) 0.115(3) Uani 1 1 d . . .
H15A H 0.8961 0.7661 0.9067 0.172 Uiso 1 1 calc R . .
H15B H 0.8460 0.8848 0.9098 0.172 Uiso 1 1 calc R . .
H15C H 0.8286 0.7564 0.8677 0.172 Uiso 1 1 calc R . .
C16 C 0.7529(3) 0.7689(7) 0.9677(3) 0.122(3) Uani 1 1 d . . .
H16A H 0.7278 0.7445 0.9289 0.183 Uiso 1 1 calc R . .
H16B H 0.7528 0.8658 0.9725 0.183 Uiso 1 1 calc R . .
H16C H 0.7343 0.7278 1.0036 0.183 Uiso 1 1 calc R . .
C17 C 0.8615(3) 0.7764(6) 1.0245(3) 0.116(3) Uani 1 1 d . . .
H17A H 0.8421 0.7474 1.0624 0.173 Uiso 1 1 calc R . .
H17B H 0.8617 0.8738 1.0226 0.173 Uiso 1 1 calc R . .
H17C H 0.9053 0.7434 1.0255 0.173 Uiso 1 1 calc R . .
C18 C 0.9095(4) 0.2680(10) 1.0528(4) 0.105(3) Uani 1 1 d . . .
C19 C 0.9488(5) 0.3524(8) 1.0981(4) 0.241(7) Uani 1 1 d . . .
H19A H 0.9211 0.4124 1.1197 0.361 Uiso 1 1 calc R . .
H19B H 0.9789 0.4046 1.0754 0.361 Uiso 1 1 calc R . .
H19C H 0.9723 0.2954 1.1290 0.361 Uiso 1 1 calc R . .
C20 C 0.8650(4) 0.1860(10) 1.0911(4) 0.195(5) Uani 1 1 d . . .
H20A H 0.8892 0.1158 1.1139 0.292 Uiso 1 1 calc R . .
H20B H 0.8316 0.1458 1.0628 0.292 Uiso 1 1 calc R . .
H20C H 0.8455 0.2441 1.1211 0.292 Uiso 1 1 calc R . .
C21 C 0.9503(4) 0.1641(9) 1.0226(4) 0.159(4) Uani 1 1 d . . .
H21A H 0.9811 0.2089 0.9977 0.239 Uiso 1 1 calc R . .
H21B H 0.9230 0.1062 0.9952 0.239 Uiso 1 1 calc R . .
H21C H 0.9730 0.1106 1.0554 0.239 Uiso 1 1 calc R . .
C22 C 0.8204(3) 0.3149(7) 0.7840(3) 0.077(2) Uani 1 1 d . . .
H28A H 0.7997 0.2761 0.7451 0.093 Uiso 1 1 calc R . .
H28B H 0.8235 0.4121 0.7777 0.093 Uiso 1 1 calc R . .
C23 C 0.8871(4) 0.2573(10) 0.7951(3) 0.066(2) Uani 1 1 d . . .
C24 C 0.9388(5) 0.3379(8) 0.8134(3) 0.099(3) Uani 1 1 d . . .
H24 H 0.9329 0.4307 0.8185 0.119 Uiso 1 1 calc R . .
C25 C 1.0008(5) 0.2820(12) 0.8245(5) 0.132(4) Uani 1 1 d . . .
H25 H 1.0358 0.3385 0.8359 0.158 Uiso 1 1 calc R . .
C26 C 1.0101(6) 0.1502(14) 0.8190(5) 0.139(5) Uani 1 1 d . . .
H26 H 1.0515 0.1144 0.8275 0.167 Uiso 1 1 calc R . .
C27 C 0.9603(6) 0.0673(10) 0.8012(4) 0.130(4) Uani 1 1 d . . .
H27 H 0.9666 -0.0257 0.7971 0.156 Uiso 1 1 calc R . .
C28 C 0.8993(4) 0.1241(11) 0.7891(3) 0.099(3) Uani 1 1 d . . .
H28 H 0.8649 0.0671 0.7762 0.119 Uiso 1 1 calc R . .
C29 C 0.6260(4) 0.3160(11) 0.6639(4) 0.088(3) Uani 1 1 d . . .
C30 C 0.6683(4) 0.2115(10) 0.6595(4) 0.104(3) Uani 1 1 d . . .
H30 H 0.6785 0.1565 0.6950 0.125 Uiso 1 1 calc R . .
C31 C 0.6959(4) 0.1866(10) 0.6033(6) 0.124(4) Uani 1 1 d . . .
H31 H 0.7247 0.1146 0.6009 0.148 Uiso 1 1 calc R . .
C32 C 0.6818(7) 0.2658(14) 0.5505(6) 0.153(6) Uani 1 1 d . . .
H32 H 0.7006 0.2478 0.5124 0.183 Uiso 1 1 calc R . .
C33 C 0.6389(6) 0.3739(12) 0.5545(6) 0.144(5) Uani 1 1 d . . .
H33 H 0.6294 0.4304 0.5194 0.173 Uiso 1 1 calc R . .
C34 C 0.6107(4) 0.3958(10) 0.6110(5) 0.125(4) Uani 1 1 d . . .
H34 H 0.5807 0.4657 0.6135 0.151 Uiso 1 1 calc R . .
C35 C 0.5681(4) 0.5641(9) 0.9054(4) 0.088(2) Uani 1 1 d . . .
C36 C 0.5024(3) 0.5037(8) 0.8833(3) 0.143(3) Uani 1 1 d . . .
H36A H 0.4792 0.5659 0.8547 0.214 Uiso 1 1 calc R . .
H36B H 0.4780 0.4876 0.9198 0.214 Uiso 1 1 calc R . .
H36C H 0.5086 0.4195 0.8615 0.214 Uiso 1 1 calc R . .
C37 C 0.5590(3) 0.6892(8) 0.9474(4) 0.124(3) Uani 1 1 d . . .
H37A H 0.6005 0.7287 0.9597 0.185 Uiso 1 1 calc R . .
H37B H 0.5383 0.6628 0.9850 0.185 Uiso 1 1 calc R . .
H37C H 0.5324 0.7546 0.9237 0.185 Uiso 1 1 calc R . .
C38 C 0.6091(3) 0.4615(7) 0.9438(3) 0.118(3) Uani 1 1 d . . .
H38A H 0.6138 0.3813 0.9185 0.177 Uiso 1 1 calc R . .
H38B H 0.5884 0.4385 0.9819 0.177 Uiso 1 1 calc R . .
H38C H 0.6510 0.4996 0.9554 0.177 Uiso 1 1 calc R . .
C40 C 0.7804(8) 0.704(2) 0.6836(10) 0.212(11) Uani 0.60 1 d PDU A 1
H40A H 0.8069 0.7012 0.7232 0.318 Uiso 0.60 1 calc PR A 1
H40B H 0.7979 0.7683 0.6552 0.318 Uiso 0.60 1 calc PR A 1
H40C H 0.7798 0.6152 0.6641 0.318 Uiso 0.60 1 calc PR A 1
C41 C 0.6889(9) 0.784(2) 0.6297(8) 0.172(10) Uani 0.60 1 d PDU A 1
H41A H 0.6883 0.7060 0.6024 0.258 Uiso 0.60 1 calc PR A 1
H41B H 0.7174 0.8515 0.6143 0.258 Uiso 0.60 1 calc PR A 1
H41C H 0.6459 0.8210 0.6298 0.258 Uiso 0.60 1 calc PR A 1
C42 C 0.7203(10) 0.8488(17) 0.7492(8) 0.188(8) Uani 0.60 1 d PDU A 1
H42A H 0.6790 0.8664 0.7655 0.282 Uiso 0.60 1 calc PR A 1
H42B H 0.7371 0.9313 0.7325 0.282 Uiso 0.60 1 calc PR A 1
H42C H 0.7498 0.8150 0.7830 0.282 Uiso 0.60 1 calc PR A 1
C40' C 0.7791(10) 0.801(3) 0.6973(13) 0.154(11) Uani 0.40 1 d PDU A 2
H40D H 0.8089 0.7397 0.7198 0.231 Uiso 0.40 1 calc PR A 2
H40E H 0.7805 0.8872 0.7186 0.231 Uiso 0.40 1 calc PR A 2
H40F H 0.7910 0.8122 0.6542 0.231 Uiso 0.40 1 calc PR A 2
C41' C 0.6554(10) 0.779(3) 0.6439(10) 0.098(8) Uani 0.40 1 d PDU A 2
H41D H 0.6630 0.7332 0.6046 0.148 Uiso 0.40 1 calc PR A 2
H41E H 0.6539 0.8749 0.6368 0.148 Uiso 0.40 1 calc PR A 2
H41F H 0.6149 0.7487 0.6585 0.148 Uiso 0.40 1 calc PR A 2
C42' C 0.6695(10) 0.821(2) 0.7448(11) 0.144(10) Uani 0.40 1 d PDU A 2
H42D H 0.6802 0.9160 0.7453 0.216 Uiso 0.40 1 calc PR A 2
H42E H 0.6780 0.7841 0.7870 0.216 Uiso 0.40 1 calc PR A 2
H42F H 0.6244 0.8100 0.7314 0.216 Uiso 0.40 1 calc PR A 2
C39 C 0.7122(5) 0.7442(10) 0.6963(5) 0.126(3) Uani 1 1 d DU . .

loop_
_atom_site_aniso_label
_atom_site_aniso_U_11
_atom_site_aniso_U_22
_atom_site_aniso_U_33
_atom_site_aniso_U_23
_atom_site_aniso_U_13
_atom_site_aniso_U_12
Zr1 0.0525(4) 0.1116(7) 0.0613(4) 0.0160(5) 0.0025(3) 0.0072(5)
S1 0.0588(13) 0.151(2) 0.0731(15) 0.0198(14) -0.0111(11) 0.0033(13)
N1 0.030(4) 0.094(5) 0.062(4) 0.001(3) -0.003(3) 0.014(3)
N2 0.061(4) 0.123(5) 0.072(4) 0.030(4) 0.011(3) 0.016(3)
N3 0.120(6) 0.180(8) 0.087(5) 0.039(5) -0.017(4) -0.032(5)
O1 0.051(3) 0.102(4) 0.064(3) 0.000(3) -0.013(2) 0.008(3)
C1 0.053(5) 0.086(7) 0.061(5) -0.002(5) 0.002(4) 0.006(5)
C2 0.055(5) 0.080(6) 0.066(5) -0.007(5) -0.002(4) 0.010(5)
C3 0.059(5) 0.109(7) 0.062(5) -0.007(5) -0.008(4) -0.003(6)
C4 0.062(5) 0.098(7) 0.062(6) -0.008(5) 0.004(4) -0.001(5)
C5 0.064(5) 0.073(6) 0.071(6) -0.006(5) 0.008(4) -0.005(4)
C6 0.034(4) 0.084(6) 0.057(5) 0.013(5) -0.005(3) 0.006(4)
C7 0.059(5) 0.099(6) 0.056(5) -0.006(4) -0.001(4) 0.017(5)
C8 0.051(6) 0.130(8) 0.046(5) 0.007(5) -0.007(4) 0.010(5)
C9 0.053(5) 0.104(7) 0.060(5) -0.002(5) -0.015(4) -0.010(5)
C10 0.077(6) 0.111(7) 0.097(6) 0.017(5) -0.017(5) -0.017(6)
C11 0.085(6) 0.138(9) 0.102(7) 0.014(6) -0.027(5) -0.032(6)
C12 0.043(5) 0.155(9) 0.092(7) 0.017(6) -0.016(5) -0.018(6)
C13 0.053(5) 0.126(7) 0.056(5) 0.008(5) -0.012(4) 0.001(5)
C14 0.069(6) 0.109(8) 0.076(7) -0.016(6) -0.008(5) 0.011(6)
C15 0.122(7) 0.118(7) 0.102(7) 0.005(6) -0.001(6) -0.022(6)
C16 0.096(7) 0.128(8) 0.138(8) -0.028(6) -0.007(6) 0.029(6)
C17 0.115(7) 0.135(7) 0.093(7) -0.033(5) -0.016(5) -0.009(6)
C18 0.077(7) 0.170(10) 0.065(6) 0.017(6) -0.019(5) 0.024(7)
C19 0.302(14) 0.131(9) 0.252(12) -0.037(8) -0.230(12) 0.034(9)
C20 0.136(9) 0.325(15) 0.123(9) 0.110(9) 0.014(7) 0.081(9)
C21 0.123(8) 0.218(11) 0.126(8) -0.017(8) -0.060(6) 0.085(8)
C22 0.047(5) 0.116(7) 0.067(5) -0.008(4) -0.006(4) 0.013(5)
C23 0.053(6) 0.081(7) 0.065(5) -0.004(5) 0.003(4) -0.004(6)
C24 0.075(7) 0.096(7) 0.126(7) -0.001(5) 0.002(6) 0.013(7)
C25 0.067(8) 0.145(11) 0.181(10) -0.004(9) -0.005(6) -0.012(8)
C26 0.089(9) 0.154(13) 0.174(10) 0.026(10) 0.008(7) 0.034(10)
C27 0.108(9) 0.116(10) 0.169(9) -0.012(7) 0.034(8) 0.042(8)
C28 0.076(8) 0.106(9) 0.116(7) -0.021(6) 0.014(5) 0.012(6)
C29 0.052(6) 0.151(9) 0.059(6) -0.013(6) -0.004(5) -0.024(5)
C30 0.085(7) 0.160(10) 0.070(7) -0.017(7) 0.022(6) -0.023(6)
C31 0.115(8) 0.139(10) 0.120(10) -0.035(9) 0.033(8) -0.046(7)
C32 0.192(14) 0.189(16) 0.079(9) -0.025(11) 0.014(10) -0.103(11)
C33 0.193(13) 0.168(13) 0.067(9) 0.015(9) -0.018(9) -0.062(9)
C34 0.118(8) 0.198(11) 0.056(6) 0.014(7) -0.019(6) -0.023(7)
C35 0.073(6) 0.103(8) 0.092(7) 0.023(6) 0.027(5) 0.028(5)
C36 0.070(6) 0.239(10) 0.122(7) 0.027(7) 0.022(5) -0.013(7)
C37 0.117(7) 0.126(8) 0.134(8) 0.007(6) 0.049(6) 0.029(6)
C38 0.127(7) 0.134(7) 0.098(6) 0.056(6) 0.037(5) 0.051(6)
C40 0.201(13) 0.222(14) 0.220(13) 0.021(9) 0.066(9) -0.002(9)
C41 0.182(13) 0.187(12) 0.146(12) 0.031(9) 0.003(9) 0.002(9)
C42 0.194(12) 0.177(11) 0.189(12) -0.011(9) -0.022(9) 0.007(9)
C40' 0.148(13) 0.159(14) 0.158(14) -0.005(9) 0.041(9) -0.026(9)
C41' 0.099(11) 0.110(12) 0.085(11) 0.034(8) 0.001(9) 0.007(9)
C42' 0.150(13) 0.143(13) 0.141(13) 0.006(9) 0.027(9) 0.000(9)
C39 0.150(7) 0.118(7) 0.109(7) -0.018(6) 0.009(6) 0.017(6)

loop_
_atom_type_symbol
_atom_type_description
_atom_type_scat_dispersion_real
_atom_type_scat_dispersion_imag
_atom_type_scat_source
C C 0.0033 0.0016 'International Tables Vol C Tables 4.2.6.8 and 6.1.1.4'
H H 0.0000 0.0000 'International Tables Vol C Tables 4.2.6.8 and 6.1.1.4'
N N 0.0061 0.0033 'International Tables Vol C Tables 4.2.6.8 and 6.1.1.4'
O O 0.0106 0.0060 'International Tables Vol C Tables 4.2.6.8 and 6.1.1.4'
S S 0.1246 0.1234 'International Tables Vol C Tables 4.2.6.8 and 6.1.1.4'
Zr Zr -2.9673 0.5597 'International Tables Vol C Tables 4.2.6.8 and 6.1.1.4'

loop_
_geom_angle_atom_site_label_1
_geom_angle_atom_site_label_2
_geom_angle_atom_site_label_3
_geom_angle
O1 Zr1 N3 104.8(2)
O1 Zr1 N2 107.02(17)
N3 Zr1 N2 113.8(2)
O1 Zr1 N1 83.66(18)
N3 Zr1 N1 119.4(3)
N2 Zr1 N1 120.5(2)
O1 Zr1 S1 156.05(13)
N3 Zr1 S1 86.80(19)
N2 Zr1 S1 86.38(14)
N1 Zr1 S1 72.41(14)
C13 S1 C29 104.7(4)
C13 S1 Zr1 93.7(3)
C29 S1 Zr1 105.3(2)
C8 N1 C7 117.3(6)
C8 N1 Zr1 120.1(4)
C7 N1 Zr1 120.4(4)
C35 N2 Zr1 137.3(4)
C35 N2 H2 111.3
Zr1 N2 H2 111.3
C39 N3 Zr1 139.8(6)
C39 N3 H3A 110.1
Zr1 N3 H3A 110.1
C1 O1 Zr1 134.6(4)
O1 C1 C6 120.4(6)
O1 C1 C2 120.1(7)
C6 C1 C2 119.5(7)
C3 C2 C1 116.6(7)
C3 C2 C14 122.1(7)
C1 C2 C14 121.3(7)
C4 C3 C2 124.4(7)
C4 C3 H3 117.8
C2 C3 H3 117.8
C3 C4 C5 116.5(7)
C3 C4 C18 122.0(7)
C5 C4 C18 121.4(8)
C6 C5 C4 121.7(7)
C6 C5 H5 119.2
C4 C5 H5 119.2
C1 C6 C5 121.3(7)
C1 C6 C7 119.0(6)
C5 C6 C7 119.5(7)
N1 C7 C6 114.9(5)
N1 C7 C22 109.1(5)
C6 C7 C22 111.7(6)
N1 C7 H7 106.9
C6 C7 H7 106.9
C22 C7 H7 106.9
N1 C8 C9 125.2(6)
N1 C8 C13 120.5(7)
C9 C8 C13 114.2(7)
C10 C9 C8 123.1(7)
C10 C9 H9 118.4
C8 C9 H9 118.4
C9 C10 C11 120.3(7)
C9 C10 H10 119.8
C11 C10 H10 119.8
C12 C11 C10 119.1(8)
C12 C11 H11 120.5
C10 C11 H11 120.5
C11 C12 C13 119.5(7)
C11 C12 H12 120.3
C13 C12 H12 120.3
C12 C13 C8 123.6(7)
C12 C13 S1 118.9(6)
C8 C13 S1 117.1(6)
C2 C14 C16 112.7(7)
C2 C14 C15 110.3(7)
C16 C14 C15 108.2(6)
C2 C14 C17 113.1(6)
C16 C14 C17 106.7(7)
C15 C14 C17 105.3(7)
C14 C15 H15A 109.5
C14 C15 H15B 109.5
H15A C15 H15B 109.5
C14 C15 H15C 109.5
H15A C15 H15C 109.5
H15B C15 H15C 109.5
C14 C16 H16A 109.5
C14 C16 H16B 109.5
H16A C16 H16B 109.5
C14 C16 H16C 109.5
H16A C16 H16C 109.5
H16B C16 H16C 109.5
C14 C17 H17A 109.5
C14 C17 H17B 109.5
H17A C17 H17B 109.5
C14 C17 H17C 109.5
H17A C17 H17C 109.5
H17B C17 H17C 109.5
C19 C18 C21 111.1(8)
C19 C18 C20 107.1(8)
C21 C18 C20 104.3(9)
C19 C18 C4 114.0(8)
C21 C18 C4 111.0(7)
C20 C18 C4 108.9(7)
C18 C19 H19A 109.5
C18 C19 H19B 109.5
H19A C19 H19B 109.5
C18 C19 H19C 109.5
H19A C19 H19C 109.5
H19B C19 H19C 109.5
C18 C20 H20A 109.5
C18 C20 H20B 109.5
H20A C20 H20B 109.5
C18 C20 H20C 109.5
H20A C20 H20C 109.5
H20B C20 H20C 109.5
C18 C21 H21A 109.5
C18 C21 H21B 109.5
H21A C21 H21B 109.5
C18 C21 H21C 109.5
H21A C21 H21C 109.5
H21B C21 H21C 109.5
C23 C22 C7 113.1(5)
C23 C22 H28A 109.0
C7 C22 H28A 109.0
C23 C22 H28B 109.0
C7 C22 H28B 109.0
H28A C22 H28B 107.8
C28 C23 C24 116.5(8)
C28 C23 C22 122.2(8)
C24 C23 C22 121.3(9)
C23 C24 C25 120.5(9)
C23 C24 H24 119.7
C25 C24 H24 119.7
C26 C25 C24 120.8(11)
C26 C25 H25 119.6
C24 C25 H25 119.6
C25 C26 C27 120.5(13)
C25 C26 H26 119.8
C27 C26 H26 119.8
C26 C27 C28 118.2(11)
C26 C27 H27 120.9
C28 C27 H27 120.9
C23 C28 C27 123.5(9)
C23 C28 H28 118.3
C27 C28 H28 118.3
C30 C29 C34 119.4(9)
C30 C29 S1 123.4(8)
C34 C29 S1 117.2(9)
C29 C30 C31 120.3(10)
C29 C30 H30 119.8
C31 C30 H30 119.8
C32 C31 C30 121.1(13)
C32 C31 H31 119.5
C30 C31 H31 119.5
C31 C32 C33 119.1(16)
C31 C32 H32 120.4
C33 C32 H32 120.4
C34 C33 C32 119.0(14)
C34 C33 H33 120.5
C32 C33 H33 120.5
C29 C34 C33 121.0(11)
C29 C34 H34 119.5
C33 C34 H34 119.5
N2 C35 C38 106.7(6)
N2 C35 C36 109.3(6)
C38 C35 C36 110.6(7)
N2 C35 C37 111.4(7)
C38 C35 C37 108.7(7)
C36 C35 C37 110.0(6)
C35 C36 H36A 109.5
C35 C36 H36B 109.5
H36A C36 H36B 109.5
C35 C36 H36C 109.5
H36A C36 H36C 109.5
H36B C36 H36C 109.5
C35 C37 H37A 109.5
C35 C37 H37B 109.5
H37A C37 H37B 109.5
C35 C37 H37C 109.5
H37A C37 H37C 109.5
H37B C37 H37C 109.5
C35 C38 H38A 109.5
C35 C38 H38B 109.5
H38A C38 H38B 109.5
C35 C38 H38C 109.5
H38A C38 H38C 109.5
H38B C38 H38C 109.5
C39 C40 H40A 109.5
C39 C40 H40B 109.5
C39 C40 H40C 109.5
C39 C41 H41A 109.5
C39 C41 H41B 109.5
C39 C41 H41C 109.5
C39 C42 H42A 109.5
C39 C42 H42B 109.5
C39 C42 H42C 109.5
C39 C40' H40D 109.5
C39 C40' H40E 109.5
H40D C40' H40E 109.5
C39 C40' H40F 109.5
H40D C40' H40F 109.5
H40E C40' H40F 109.5
C39 C41' H41D 109.5
C39 C41' H41E 109.5
H41D C41' H41E 109.5
C39 C41' H41F 109.5
H41D C41' H41F 109.5
H41E C41' H41F 109.5
C39 C42' H42D 109.5
C39 C42' H42E 109.5
H42D C42' H42E 109.5
C39 C42' H42F 109.5
H42D C42' H42F 109.5
H42E C42' H42F 109.5
N3 C39 C40' 127.4(14)
N3 C39 C41 118.9(11)
C40' C39 C41 98.6(14)
N3 C39 C40 96.5(10)
C40' C39 C40 39.0(12)
C41 C39 C40 98.4(12)
N3 C39 C42 111.4(11)
C40' C39 C42 71.6(12)
C41 C39 C42 120.9(13)
C40 C39 C42 104.9(13)
N3 C39 C41' 102.9(11)
C40' C39 C41' 124.7(16)
C41 C39 C41' 29.0(12)
C40 C39 C41' 126.1(14)
C42 C39 C41' 113.4(13)
N3 C39 C42' 90.9(12)
C40' C39 C42' 111.9(15)
C41 C39 C42' 108.3(14)
C40 C39 C42' 144.3(14)
C42 C39 C42' 40.8(9)
C41' C39 C42' 85.5(13)

loop_
_geom_bond_atom_site_label_1
_geom_bond_atom_site_label_2
_geom_bond_distance
Zr1 O1 1.988(3)
Zr1 N3 2.021(6)
Zr1 N2 2.023(5)
Zr1 N1 2.133(5)
Zr1 S1 2.786(2)
S1 C13 1.781(7)
S1 C29 1.785(8)
N1 C8 1.393(7)
N1 C7 1.466(6)
N2 C35 1.478(8)
N2 H2 0.8600
N3 C39 1.427(9)
N3 H3A 0.8600
O1 C1 1.362(6)
C1 C6 1.367(8)
C1 C2 1.414(7)
C2 C3 1.399(7)
C2 C14 1.517(8)
C3 C4 1.364(8)
C3 H3 0.9300
C4 C5 1.387(7)
C4 C18 1.547(9)
C5 C6 1.368(7)
C5 H5 0.9300
C6 C7 1.527(7)
C7 C22 1.544(7)
C7 H7 0.9800
C8 C9 1.399(8)
C8 C13 1.406(7)
C9 C10 1.374(7)
C9 H9 0.9300
C10 C11 1.398(7)
C10 H10 0.9300
C11 C12 1.364(8)
C11 H11 0.9300
C12 C13 1.395(8)
C12 H12 0.9300
C14 C16 1.519(8)
C14 C15 1.547(9)
C14 C17 1.550(8)
C15 H15A 0.9600
C15 H15B 0.9600
C15 H15C 0.9600
C16 H16A 0.9600
C16 H16B 0.9600
C16 H16C 0.9600
C17 H17A 0.9600
C17 H17B 0.9600
C17 H17C 0.9600
C18 C19 1.461(9)
C18 C21 1.498(9)
C18 C20 1.502(10)
C19 H19A 0.9600
C19 H19B 0.9600
C19 H19C 0.9600
C20 H20A 0.9600
C20 H20B 0.9600
C20 H20C 0.9600
C21 H21A 0.9600
C21 H21B 0.9600
C21 H21C 0.9600
C22 C23 1.494(8)
C22 H28A 0.9700
C22 H28B 0.9700
C23 C28 1.344(8)
C23 C24 1.364(8)
C24 C25 1.397(9)
C24 H24 0.9300
C25 C26 1.319(10)
C25 H25 0.9300
C26 C27 1.346(10)
C26 H26 0.9300
C27 C28 1.387(9)
C27 H27 0.9300
C28 H28 0.9300
C29 C30 1.359(9)
C29 C34 1.374(9)
C30 C31 1.370(10)
C30 H30 0.9300
C31 C32 1.366(11)
C31 H31 0.9300
C32 C33 1.393(13)
C32 H32 0.9300
C33 C34 1.376(12)
C33 H33 0.9300
C34 H34 0.9300
C35 C38 1.511(7)
C35 C36 1.523(8)
C35 C37 1.534(8)
C36 H36A 0.9600
C36 H36B 0.9600
C36 H36C 0.9600
C37 H37A 0.9600
C37 H37B 0.9600
C37 H37C 0.9600
C38 H38A 0.9600
C38 H38B 0.9600
C38 H38C 0.9600
C40 C39 1.509(14)
C40 H40A 0.9600
C40 H40B 0.9600
C40 H40C 0.9600
C41 C39 1.493(14)
C41 H41A 0.9600
C41 H41B 0.9600
C41 H41C 0.9600
C42 C39 1.513(13)
C42 H42A 0.9600
C42 H42B 0.9600
C42 H42C 0.9600
C40' C39 1.491(16)
C40' H40D 0.9600
C40' H40E 0.9600
C40' H40F 0.9600
C41' C39 1.582(15)
C41' H41D 0.9600
C41' H41E 0.9600
C41' H41F 0.9600
C42' C39 1.589(15)
C42' H42D 0.9600
C42' H42E 0.9600
C42' H42F 0.9600

loop_
_geom_torsion_atom_site_label_1
_geom_torsion_atom_site_label_2
_geom_torsion_atom_site_label_3
_geom_torsion_atom_site_label_4
_geom_torsion
O1 Zr1 S1 C13 28.3(4)
N3 Zr1 S1 C13 148.7(3)
N2 Zr1 S1 C13 -97.1(3)
N1 Zr1 S1 C13 26.5(3)
O1 Zr1 S1 C29 -78.0(5)
N3 Zr1 S1 C29 42.4(4)
N2 Zr1 S1 C29 156.5(4)
N1 Zr1 S1 C29 -79.8(4)
O1 Zr1 N1 C8 142.7(5)
N3 Zr1 N1 C8 -113.8(5)
N2 Zr1 N1 C8 36.6(5)
S1 Zr1 N1 C8 -38.0(4)
O1 Zr1 N1 C7 -20.1(4)
N3 Zr1 N1 C7 83.4(5)
N2 Zr1 N1 C7 -126.2(4)
S1 Zr1 N1 C7 159.1(4)
O1 Zr1 N2 C35 -71.9(7)
N3 Zr1 N2 C35 172.7(7)
N1 Zr1 N2 C35 20.7(8)
S1 Zr1 N2 C35 87.8(7)
O1 Zr1 N3 C39 -48.8(10)
N2 Zr1 N3 C39 67.8(10)
N1 Zr1 N3 C39 -139.8(9)
S1 Zr1 N3 C39 152.4(9)
N3 Zr1 O1 C1 -143.9(6)
N2 Zr1 O1 C1 94.9(6)
N1 Zr1 O1 C1 -25.2(6)
S1 Zr1 O1 C1 -26.9(7)
Zr1 O1 C1 C6 34.8(9)
Zr1 O1 C1 C2 -146.6(5)
O1 C1 C2 C3 179.0(5)
C6 C1 C2 C3 -2.4(10)
O1 C1 C2 C14 -2.0(10)
C6 C1 C2 C14 176.6(7)
C1 C2 C3 C4 0.0(11)
C14 C2 C3 C4 -179.0(7)
C2 C3 C4 C5 1.8(11)
C2 C3 C4 C18 178.9(7)
C3 C4 C5 C6 -1.3(11)
C18 C4 C5 C6 -178.4(7)
O1 C1 C6 C5 -178.4(6)
C2 C1 C6 C5 2.9(10)
O1 C1 C6 C7 6.9(10)
C2 C1 C6 C7 -171.7(6)
C4 C5 C6 C1 -1.1(11)
C4 C5 C6 C7 173.6(6)
C8 N1 C7 C6 -108.4(7)
Zr1 N1 C7 C6 54.9(7)
C8 N1 C7 C22 125.4(6)
Zr1 N1 C7 C22 -71.4(6)
C1 C6 C7 N1 -50.3(9)
C5 C6 C7 N1 134.9(6)
C1 C6 C7 C22 74.6(8)
C5 C6 C7 C22 -100.2(7)
C7 N1 C8 C9 21.6(10)
Zr1 N1 C8 C9 -141.7(6)
C7 N1 C8 C13 -156.4(6)
Zr1 N1 C8 C13 40.3(8)
N1 C8 C9 C10 179.7(6)
C13 C8 C9 C10 -2.2(10)
C8 C9 C10 C11 1.5(11)
C9 C10 C11 C12 -2.0(12)
C10 C11 C12 C13 3.2(13)
C11 C12 C13 C8 -4.1(12)
C11 C12 C13 S1 -176.8(6)
N1 C8 C13 C12 -178.3(7)
C9 C8 C13 C12 3.5(11)
N1 C8 C13 S1 -5.5(9)
C9 C8 C13 S1 176.3(5)
C29 S1 C13 C12 -99.2(6)
Zr1 S1 C13 C12 153.9(6)
C29 S1 C13 C8 87.7(6)
Zr1 S1 C13 C8 -19.2(5)
C3 C2 C14 C16 -120.2(7)
C1 C2 C14 C16 60.9(9)
C3 C2 C14 C15 118.7(7)
C1 C2 C14 C15 -60.2(9)
C3 C2 C14 C17 1.0(11)
C1 C2 C14 C17 -177.9(6)
C3 C4 C18 C19 -9.8(13)
C5 C4 C18 C19 167.1(8)
C3 C4 C18 C21 -136.1(8)
C5 C4 C18 C21 40.9(11)
C3 C4 C18 C20 109.7(9)
C5 C4 C18 C20 -73.4(10)
N1 C7 C22 C23 -167.1(6)
C6 C7 C22 C23 64.8(8)
C7 C22 C23 C28 76.1(9)
C7 C22 C23 C24 -102.5(8)
C28 C23 C24 C25 0.4(11)
C22 C23 C24 C25 179.1(7)
C23 C24 C25 C26 -1.6(15)
C24 C25 C26 C27 1.5(18)
C25 C26 C27 C28 -0.2(17)
C24 C23 C28 C27 0.8(12)
C22 C23 C28 C27 -177.8(7)
C26 C27 C28 C23 -1.0(14)
C13 S1 C29 C30 -13.5(8)
Zr1 S1 C29 C30 84.5(7)
C13 S1 C29 C34 167.6(6)
Zr1 S1 C29 C34 -94.3(6)
C34 C29 C30 C31 0.7(13)
S1 C29 C30 C31 -178.1(6)
C29 C30 C31 C32 0.1(14)
C30 C31 C32 C33 0.4(17)
C31 C32 C33 C34 -1.5(19)
C30 C29 C34 C33 -1.9(13)
S1 C29 C34 C33 177.0(7)
C32 C33 C34 C29 2.3(16)
Zr1 N2 C35 C38 13.1(10)
Zr1 N2 C35 C36 -106.5(7)
Zr1 N2 C35 C37 131.6(6)
Zr1 N3 C39 C40' 77(2)
Zr1 N3 C39 C41 -153.8(10)
Zr1 N3 C39 C40 102.9(11)
Zr1 N3 C39 C42 -6.0(16)
Zr1 N3 C39 C41' -127.7(12)
Zr1 N3 C39 C42' -42.2(14)
